data_2226675
loop_
_publ_author_name
'Sivaramkumar, M. S.'
'Velmurugan, R.'
'Sekar, M.'
'Ramesh, P.'
'Ponnuswamy, M. N.'

_publ_section_title
;
 2-Aminopyridinium picrate
;
_journal_coeditor_code SJ5016
_journal_issue 7
_journal_name_full 'Acta Crystallographica Section E'
_journal_page_first o1821
_journal_paper_doi 10.1107/S1600536810024220
_journal_volume 66
_journal_year 2010
_chemical_formula_iupac 'C5 H7 N2 +, C6 H2 N3 O7 -'
_chemical_formula_moiety 'C5 H7 N2 +, C6 H2 N3 O7 -'
_chemical_formula_sum 'C11 H9 N5 O7'
_chemical_formula_weight 323.23
_chemical_name_common ' 2-Aminopyridinium picrate '
_chemical_name_systematic
;
2-Aminopyridinium picrate
;
_space_group_IT_number 2
_symmetry_cell_setting triclinic
_symmetry_space_group_name_Hall '-P 1'
_symmetry_space_group_name_H-M 'P -1'
_atom_sites_solution_hydrogens geom
_atom_sites_solution_primary direct
_atom_sites_solution_secondary difmap
_audit_creation_method SHELXL-97
_cell_angle_alpha 114.641(4)
_cell_angle_beta 100.204(3)
_cell_angle_gamma 103.928(3)
_cell_formula_units_Z 4
_cell_length_a 11.2543(4)
_cell_length_b 11.6588(5)
_cell_length_c 12.9883(5)
_cell_measurement_reflns_used 1241
_cell_measurement_temperature 110(2)
_cell_measurement_theta_max 29.21
_cell_measurement_theta_min 2.89
_cell_volume 1427.16(12)
_computing_cell_refinement 'SAINT (Bruker, 2008)'
_computing_data_collection 'APEX2 (Bruker, 2008)'
_computing_data_reduction 'SAINT (Bruker, 2008)'
_computing_molecular_graphics 'ORTEP-3 (Farrugia, 1997)'
_computing_publication_material 'SHELXL97 (Sheldrick, 2008) and PLATON (Spek, 2009)'
_computing_structure_refinement 'SHELXL97 (Sheldrick, 2008)'
_computing_structure_solution 'SHELXS97 (Sheldrick, 2008)'
_diffrn_ambient_temperature 110(2)
_diffrn_measured_fraction_theta_full 0.997
_diffrn_measured_fraction_theta_max 0.846
_diffrn_measurement_device_type 'Bruker SMART APEXII area-detector diffractometer'
_diffrn_measurement_method '\w and \f scans'
_diffrn_radiation_monochromator graphite
_diffrn_radiation_source 'fine-focus sealed tube'
_diffrn_radiation_type MoK\a
_diffrn_radiation_wavelength 0.71073
_diffrn_reflns_av_R_equivalents 0.0202
_diffrn_reflns_av_sigmaI/netI 0.0602
_diffrn_reflns_limit_h_max 14
_diffrn_reflns_limit_h_min -14
_diffrn_reflns_limit_k_max 15
_diffrn_reflns_limit_k_min -13
_diffrn_reflns_limit_l_max 16
_diffrn_reflns_limit_l_min -17
_diffrn_reflns_number 12905
_diffrn_reflns_theta_full 26.00
_diffrn_reflns_theta_max 29.21
_diffrn_reflns_theta_min 2.89
_diffrn_standards_number 0
_exptl_absorpt_coefficient_mu 0.128
_exptl_absorpt_correction_T_max 0.981
_exptl_absorpt_correction_T_min 0.975
_exptl_absorpt_correction_type multi-scan
_exptl_absorpt_process_details '(SADABS; Bruker, 2008)'
_exptl_crystal_colour colourless
_exptl_crystal_density_diffrn 1.504
_exptl_crystal_density_method 'not measured'
_exptl_crystal_description block
_exptl_crystal_F_000 664
_exptl_crystal_size_max 0.20
_exptl_crystal_size_mid 0.17
_exptl_crystal_size_min 0.15
_refine_diff_density_max 0.267
_refine_diff_density_min -0.208
_refine_ls_extinction_method none
_refine_ls_goodness_of_fit_ref 0.904
_refine_ls_hydrogen_treatment mixed
_refine_ls_matrix_type full
_refine_ls_number_parameters 438
_refine_ls_number_reflns 6555
_refine_ls_number_restraints 1
_refine_ls_restrained_S_all 0.904
_refine_ls_R_factor_all 0.1116
_refine_ls_R_factor_gt 0.0537
_refine_ls_shift/su_max 0.003
_refine_ls_shift/su_mean 0.000
_refine_ls_structure_factor_coef Fsqd
_refine_ls_weighting_details 'calc w=1/[\s^2^(Fo^2^)+(0.0994P)^2^] where P=(Fo^2^+2Fc^2^)/3'
_refine_ls_weighting_scheme calc
_refine_ls_wR_factor_gt 0.1601
_refine_ls_wR_factor_ref 0.1786
_reflns_number_gt 3011
_reflns_number_total 6555
_reflns_threshold_expression I>2\s(I)
_cod_data_source_file sj5016.cif
_cod_data_source_block I
_cod_database_code 2226675
_cod_database_fobs_code 2226675

loop_
_symmetry_equiv_pos_as_xyz
'x, y, z'
'-x, -y, -z'

loop_
_atom_site_type_symbol
_atom_site_label
_atom_site_fract_x
_atom_site_fract_y
_atom_site_fract_z
_atom_site_U_iso_or_equiv
_atom_site_adp_type
_atom_site_calc_flag
_atom_site_refinement_flags
_atom_site_occupancy
_atom_site_disorder_assembly
_atom_site_disorder_group
O O1A 0.09943(15) 0.43819(16) 0.43463(15) 0.0536(5) Uani d . 1 . .
O O1B 0.23913(17) 0.3169(2) 0.1731(2) 0.0813(7) Uani d . 1 . .
O O2A 0.27377(16) 0.3677(2) 0.54622(19) 0.0748(6) Uani d . 1 . .
O O2B 0.40164(17) 0.3168(2) 0.3449(2) 0.0836(7) Uani d U 1 . .
O O3A 0.20270(17) 0.33859(19) 0.67855(17) 0.0710(6) Uani d . 1 . .
O O3B 0.36036(19) 0.1314(2) 0.3494(2) 0.0942(8) Uani d . 1 . .
O O4A -0.20594(19) -0.04375(18) 0.48852(19) 0.0745(6) Uani d . 1 . .
O O4B -0.0709(2) -0.1479(2) 0.2427(2) 0.0963(8) Uani d . 1 . .
O O5A -0.35954(18) -0.03632(19) 0.36907(19) 0.0752(6) Uani d . 1 . .
O O5B -0.2227(2) -0.1377(2) 0.1262(2) 0.1038(9) Uani d . 1 . .
O O6A -0.28300(19) 0.3105(3) 0.2612(2) 0.1067(9) Uani d . 1 . .
O O6B -0.14349(18) 0.1761(2) -0.0134(2) 0.0871(7) Uani d . 1 . .
O O7A -0.09658(17) 0.40685(19) 0.26526(17) 0.0671(6) Uani d . 1 . .
O O7B 0.03844(19) 0.3203(2) 0.0375(2) 0.0870(7) Uani d . 1 . .
N N1A 0.17461(19) 0.6011(2) 0.33902(18) 0.0435(5) Uani d . 1 . .
H H1A 0.124(2) 0.534(3) 0.342(2) 0.061(8) Uiso d . 1 . .
N N1B 0.31598(19) 0.4800(2) 0.08244(18) 0.0478(5) Uani d . 1 . .
H H1B 0.265(2) 0.409(3) 0.093(2) 0.070(8) Uiso d . 1 . .
C C2A 0.1199(3) 0.6384(3) 0.2628(2) 0.0538(7) Uani d . 1 . .
H H2A 0.0306 0.5945 0.2190 0.065 Uiso calc R 1 . .
C C2B 0.2668(3) 0.5098(3) -0.0024(3) 0.0631(8) Uani d . 1 . .
H H2B 0.1791 0.4623 -0.0508 0.076 Uiso calc R 1 . .
C C3A 0.1918(3) 0.7381(3) 0.2486(3) 0.0637(8) Uani d . 1 . .
H H3A 0.1542 0.7642 0.1944 0.076 Uiso calc R 1 . .
C C3B 0.3409(3) 0.6061(3) -0.0190(3) 0.0681(8) Uani d . 1 . .
H H3B 0.3069 0.6277 -0.0781 0.082 Uiso calc R 1 . .
C C4A 0.3221(3) 0.8020(3) 0.3147(3) 0.0616(8) Uani d . 1 . .
H H4A 0.3736 0.8727 0.3057 0.074 Uiso calc R 1 . .
C C4B 0.4689(3) 0.6726(3) 0.0531(3) 0.0621(8) Uani d . 1 . .
H H4B 0.5230 0.7404 0.0427 0.075 Uiso calc R 1 . .
C C5A 0.3761(3) 0.7650(2) 0.3913(2) 0.0556(7) Uani d . 1 . .
H H5A 0.4650 0.8096 0.4364 0.067 Uiso calc R 1 . .
C C5B 0.5183(2) 0.6432(2) 0.1379(2) 0.0527(7) Uani d . 1 . .
H H5B 0.6059 0.6905 0.1865 0.063 Uiso calc R 1 . .
C C6A 0.2995(2) 0.6592(2) 0.4042(2) 0.0417(6) Uani d . 1 . .
C C6B 0.4402(2) 0.5433(2) 0.1535(2) 0.0425(6) Uani d . 1 . .
N N7A 0.3450(2) 0.6145(2) 0.4761(2) 0.0557(6) Uani d . 1 . .
H H7A 0.427(3) 0.650(3) 0.514(3) 0.102(8) Uiso d . 1 . .
H H7B 0.287(3) 0.528(3) 0.474(3) 0.102(8) Uiso d . 1 . .
N N7B 0.4794(3) 0.5063(3) 0.2321(2) 0.0626(7) Uani d . 1 . .
H H7C 0.547(3) 0.539(3) 0.265(3) 0.060(10) Uiso d . 1 . .
H H7D 0.423(3) 0.450(3) 0.239(3) 0.070(10) Uiso d . 1 . .
C C8A 0.0194(2) 0.3402(2) 0.43135(19) 0.0361(5) Uani d . 1 . .
C C8B 0.1588(2) 0.2278(2) 0.1784(2) 0.0453(6) Uani d . 1 . .
C C9A 0.0536(2) 0.2783(2) 0.5026(2) 0.0386(5) Uani d . 1 . .
C C9B 0.1927(2) 0.1623(2) 0.2467(2) 0.0442(6) Uani d . 1 . .
C C10A -0.0308(2) 0.1731(2) 0.5044(2) 0.0411(6) Uani d . 1 . .
H H10A -0.0032 0.1371 0.5539 0.049 Uiso calc R 1 . .
C C10B 0.1087(2) 0.0598(2) 0.2493(2) 0.0451(6) Uani d . 1 . .
H H10B 0.1373 0.0203 0.2951 0.054 Uiso calc R 1 . .
C C11A -0.1580(2) 0.1204(2) 0.4318(2) 0.0385(5) Uani d . 1 . .
C C11B -0.0197(2) 0.0135(2) 0.1839(2) 0.0437(6) Uani d . 1 . .
C C12A -0.2003(2) 0.1743(2) 0.3635(2) 0.0389(5) Uani d . 1 . .
H H12A -0.2883 0.1384 0.3164 0.047 Uiso calc R 1 . .
C C12B -0.0629(2) 0.0708(2) 0.1180(2) 0.0397(6) Uani d . 1 . .
H H12B -0.1517 0.0384 0.0742 0.048 Uiso calc R 1 . .
C C13A -0.1151(2) 0.2806(2) 0.36324(19) 0.0376(5) Uani d . 1 . .
C C13B 0.0225(2) 0.1740(2) 0.1161(2) 0.0379(5) Uani d . 1 . .
N N14A 0.18554(19) 0.33227(19) 0.58082(19) 0.0484(5) Uani d . 1 . .
N N14B 0.3273(2) 0.2071(2) 0.3173(2) 0.0579(6) Uani d U 1 . .
N N15A -0.2477(2) 0.00586(19) 0.4296(2) 0.0524(6) Uani d . 1 . .
N N15B -0.1106(2) -0.0986(2) 0.1844(2) 0.0608(6) Uani d . 1 . .
N N16A -0.1678(2) 0.3358(2) 0.29156(18) 0.0493(5) Uani d . 1 . .
N N16B -0.0302(2) 0.2282(2) 0.04259(18) 0.0481(5) Uani d . 1 . .

loop_
_atom_site_aniso_label
_atom_site_aniso_U_11
_atom_site_aniso_U_22
_atom_site_aniso_U_33
_atom_site_aniso_U_12
_atom_site_aniso_U_13
_atom_site_aniso_U_23
O1A 0.0453(9) 0.0539(10) 0.0624(12) 0.0011(8) 0.0076(8) 0.0413(9)
O1B 0.0462(11) 0.1026(15) 0.1073(17) -0.0049(10) 0.0033(10) 0.0862(14)
O2A 0.0380(10) 0.1079(16) 0.0862(15) 0.0112(10) 0.0115(10) 0.0646(13)
O2B 0.0465(11) 0.0889(15) 0.1088(18) 0.0002(9) -0.0047(11) 0.0659(14)
O3A 0.0661(12) 0.0843(14) 0.0561(13) 0.0079(10) -0.0046(10) 0.0474(11)
O3B 0.0629(13) 0.1237(19) 0.133(2) 0.0345(12) 0.0134(13) 0.1004(17)
O4A 0.0800(14) 0.0627(12) 0.0970(16) 0.0110(10) 0.0246(12) 0.0615(12)
O4B 0.1063(18) 0.0910(16) 0.115(2) 0.0131(13) 0.0293(15) 0.0845(16)
O5A 0.0518(12) 0.0658(13) 0.0883(16) -0.0106(9) 0.0091(11) 0.0419(11)
O5B 0.0642(14) 0.0994(17) 0.125(2) -0.0206(12) 0.0024(14) 0.0711(16)
O6A 0.0481(13) 0.155(2) 0.149(2) 0.0152(13) -0.0001(13) 0.125(2)
O6B 0.0508(12) 0.1075(17) 0.1051(18) 0.0075(11) -0.0084(11) 0.0770(15)
O7A 0.0610(12) 0.0790(14) 0.0779(14) 0.0147(10) 0.0102(10) 0.0622(12)
O7B 0.0596(12) 0.1074(17) 0.1231(19) 0.0117(11) 0.0115(12) 0.0975(16)
N1A 0.0437(12) 0.0441(12) 0.0469(13) 0.0100(10) 0.0118(10) 0.0295(10)
N1B 0.0379(11) 0.0573(13) 0.0522(13) 0.0089(10) 0.0078(10) 0.0366(11)
C2A 0.0578(16) 0.0597(16) 0.0533(17) 0.0205(13) 0.0128(13) 0.0374(14)
C2B 0.0525(16) 0.078(2) 0.0618(19) 0.0157(14) 0.0065(14) 0.0446(16)
C3A 0.082(2) 0.077(2) 0.0677(19) 0.0430(17) 0.0314(17) 0.0548(17)
C3B 0.074(2) 0.083(2) 0.077(2) 0.0290(17) 0.0280(17) 0.0624(19)
C4A 0.073(2) 0.0548(17) 0.081(2) 0.0231(15) 0.0380(17) 0.0486(16)
C4B 0.0669(19) 0.0553(17) 0.076(2) 0.0164(14) 0.0293(16) 0.0416(16)
C5A 0.0527(16) 0.0488(16) 0.0662(19) 0.0100(12) 0.0244(14) 0.0306(14)
C5B 0.0447(14) 0.0481(15) 0.0608(18) 0.0077(11) 0.0136(13) 0.0279(13)
C6A 0.0453(14) 0.0408(14) 0.0435(14) 0.0143(11) 0.0183(12) 0.0230(11)
C6B 0.0379(13) 0.0460(14) 0.0438(15) 0.0119(11) 0.0133(11) 0.0231(12)
N7A 0.0419(13) 0.0706(16) 0.0612(16) 0.0119(12) 0.0070(11) 0.0453(13)
N7B 0.0372(14) 0.0818(19) 0.0681(18) 0.0050(13) 0.0020(13) 0.0498(15)
C8A 0.0390(12) 0.0337(13) 0.0361(13) 0.0073(10) 0.0102(10) 0.0210(10)
C8B 0.0393(13) 0.0530(15) 0.0489(15) 0.0108(11) 0.0113(11) 0.0332(13)
C9A 0.0371(12) 0.0378(13) 0.0385(13) 0.0090(10) 0.0062(10) 0.0206(11)
C9B 0.0371(13) 0.0518(15) 0.0475(15) 0.0125(11) 0.0105(11) 0.0301(12)
C10A 0.0508(14) 0.0338(13) 0.0418(14) 0.0122(10) 0.0128(11) 0.0232(11)
C10B 0.0503(14) 0.0494(15) 0.0479(15) 0.0201(12) 0.0178(12) 0.0321(12)
C11A 0.0411(13) 0.0319(12) 0.0413(14) 0.0061(10) 0.0139(11) 0.0198(11)
C11B 0.0489(14) 0.0394(14) 0.0460(15) 0.0121(11) 0.0229(12) 0.0221(12)
C12A 0.0339(12) 0.0365(13) 0.0371(13) 0.0058(9) 0.0050(10) 0.0155(11)
C12B 0.0375(12) 0.0401(13) 0.0387(13) 0.0111(10) 0.0123(10) 0.0177(11)
C13A 0.0404(13) 0.0379(13) 0.0327(13) 0.0104(10) 0.0067(10) 0.0191(11)
C13B 0.0408(13) 0.0402(13) 0.0374(13) 0.0136(10) 0.0133(10) 0.0229(11)
N14A 0.0434(12) 0.0460(12) 0.0535(14) 0.0072(9) 0.0024(10) 0.0315(11)
N14B 0.0453(12) 0.0751(14) 0.0697(16) 0.0203(9) 0.0157(11) 0.0506(13)
N15A 0.0556(14) 0.0400(12) 0.0576(14) 0.0050(10) 0.0217(11) 0.0249(11)
N15B 0.0629(15) 0.0514(14) 0.0633(16) 0.0033(11) 0.0245(13) 0.0306(12)
N16A 0.0453(12) 0.0518(13) 0.0482(13) 0.0064(10) 0.0013(10) 0.0328(11)
N16B 0.0438(12) 0.0560(13) 0.0491(13) 0.0166(10) 0.0112(10) 0.0311(11)

loop_
_atom_type_symbol
_atom_type_description
_atom_type_scat_dispersion_real
_atom_type_scat_dispersion_imag
_atom_type_scat_source
C C 0.0033 0.0016 'International Tables Vol C Tables 4.2.6.8 and 6.1.1.4'
H H 0.0000 0.0000 'International Tables Vol C Tables 4.2.6.8 and 6.1.1.4'
N N 0.0061 0.0033 'International Tables Vol C Tables 4.2.6.8 and 6.1.1.4'
O O 0.0106 0.0060 'International Tables Vol C Tables 4.2.6.8 and 6.1.1.4'

loop_
_geom_angle_atom_site_label_1
_geom_angle_atom_site_label_2
_geom_angle_atom_site_label_3
_geom_angle_site_symmetry_1
_geom_angle_site_symmetry_3
_geom_angle
_geom_angle_publ_flag
C6A N1A C2A . . 123.2(2) ?
C6A N1A H1A . . 121.2(17) ?
C2A N1A H1A . . 115.6(17) ?
C6B N1B C2B . . 122.5(2) ?
C6B N1B H1B . . 115.8(15) ?
C2B N1B H1B . . 121.7(15) ?
C3A C2A N1A . . 120.1(3) ?
C3A C2A H2A . . 120.0 ?
N1A C2A H2A . . 120.0 ?
C3B C2B N1B . . 120.8(3) ?
C3B C2B H2B . . 119.6 ?
N1B C2B H2B . . 119.6 ?
C2A C3A C4A . . 118.9(2) ?
C2A C3A H3A . . 120.6 ?
C4A C3A H3A . . 120.6 ?
C2B C3B C4B . . 117.8(3) ?
C2B C3B H3B . . 121.1 ?
C4B C3B H3B . . 121.1 ?
C5A C4A C3A . . 120.8(2) ?
C5A C4A H4A . . 119.6 ?
C3A C4A H4A . . 119.6 ?
C5B C4B C3B . . 121.7(2) ?
C5B C4B H4B . . 119.2 ?
C3B C4B H4B . . 119.2 ?
C4A C5A C6A . . 119.6(3) ?
C4A C5A H5A . . 120.2 ?
C6A C5A H5A . . 120.2 ?
C4B C5B C6B . . 119.7(2) ?
C4B C5B H5B . . 120.2 ?
C6B C5B H5B . . 120.2 ?
N7A C6A N1A . . 118.9(2) ?
N7A C6A C5A . . 123.7(2) ?
N1A C6A C5A . . 117.4(2) ?
N7B C6B N1B . . 118.1(2) ?
N7B C6B C5B . . 124.3(2) ?
N1B C6B C5B . . 117.6(2) ?
C6A N7A H7A . . 118(2) ?
C6A N7A H7B . . 120.8(17) ?
H7A N7A H7B . . 120(3) ?
C6B N7B H7C . . 114(2) ?
C6B N7B H7D . . 117.1(19) ?
H7C N7B H7D . . 129(3) ?
O1A C8A C13A . . 125.4(2) ?
O1A C8A C9A . . 122.2(2) ?
C13A C8A C9A . . 112.30(19) ?
O1B C8B C13B . . 124.9(2) ?
O1B C8B C9B . . 123.2(2) ?
C13B C8B C9B . . 111.9(2) ?
C10A C9A C8A . . 124.6(2) ?
C10A C9A N14A . . 116.76(19) ?
C8A C9A N14A . . 118.66(19) ?
C10B C9B C8B . . 124.8(2) ?
C10B C9B N14B . . 116.4(2) ?
C8B C9B N14B . . 118.8(2) ?
C9A C10A C11A . . 118.2(2) ?
C9A C10A H10A . . 120.9 ?
C11A C10A H10A . . 120.9 ?
C9B C10B C11B . . 118.6(2) ?
C9B C10B H10B . . 120.7 ?
C11B C10B H10B . . 120.7 ?
C12A C11A C10A . . 121.5(2) ?
C12A C11A N15A . . 119.6(2) ?
C10A C11A N15A . . 118.9(2) ?
C12B C11B C10B . . 121.4(2) ?
C12B C11B N15B . . 119.6(2) ?
C10B C11B N15B . . 119.0(2) ?
C11A C12A C13A . . 119.8(2) ?
C11A C12A H12A . . 120.1 ?
C13A C12A H12A . . 120.1 ?
C13B C12B C11B . . 119.5(2) ?
C13B C12B H12B . . 120.3 ?
C11B C12B H12B . . 120.3 ?
C12A C13A C8A . . 123.6(2) ?
C12A C13A N16A . . 116.78(19) ?
C8A C13A N16A . . 119.61(19) ?
C12B C13B C8B . . 123.8(2) ?
C12B C13B N16B . . 116.4(2) ?
C8B C13B N16B . . 119.77(19) ?
O2A N14A O3A . . 122.7(2) ?
O2A N14A C9A . . 119.2(2) ?
O3A N14A C9A . . 118.1(2) ?
O2B N14B O3B . . 121.8(2) ?
O2B N14B C9B . . 120.4(2) ?
O3B N14B C9B . . 117.7(2) ?
O5A N15A O4A . . 123.5(2) ?
O5A N15A C11A . . 118.3(2) ?
O4A N15A C11A . . 118.2(2) ?
O4B N15B O5B . . 123.4(2) ?
O4B N15B C11B . . 118.7(2) ?
O5B N15B C11B . . 117.9(2) ?
O7A N16A O6A . . 121.4(2) ?
O7A N16A C13A . . 120.0(2) ?
O6A N16A C13A . . 118.5(2) ?
O7B N16B O6B . . 121.4(2) ?
O7B N16B C13B . . 120.5(2) ?
O6B N16B C13B . . 118.1(2) ?

loop_
_geom_bond_atom_site_label_1
_geom_bond_atom_site_label_2
_geom_bond_site_symmetry_2
_geom_bond_distance
_geom_bond_publ_flag
O1A C8A . 1.252(2) ?
O1B C8B . 1.237(3) ?
O2A N14A . 1.214(3) ?
O2B N14B . 1.208(3) ?
O3A N14A . 1.217(2) ?
O3B N14B . 1.226(2) ?
O4A N15A . 1.230(3) ?
O4B N15B . 1.212(3) ?
O5A N15A . 1.214(3) ?
O5B N15B . 1.212(3) ?
O6A N16A . 1.209(2) ?
O6B N16B . 1.206(2) ?
O7A N16A . 1.208(2) ?
O7B N16B . 1.197(2) ?
N1A C6A . 1.339(3) ?
N1A C2A . 1.350(3) ?
N1A H1A . 0.87(3) ?
N1B C6B . 1.352(3) ?
N1B C2B . 1.356(3) ?
N1B H1B . 0.96(3) ?
C2A C3A . 1.348(3) ?
C2A H2A . 0.9500 ?
C2B C3B . 1.347(4) ?
C2B H2B . 0.9500 ?
C3A C4A . 1.391(4) ?
C3A H3A . 0.9500 ?
C3B C4B . 1.390(4) ?
C3B H3B . 0.9500 ?
C4A C5A . 1.348(3) ?
C4A H4A . 0.9500 ?
C4B C5B . 1.351(4) ?
C4B H4B . 0.9500 ?
C5A C6A . 1.416(3) ?
C5A H5A . 0.9500 ?
C5B C6B . 1.393(3) ?
C5B H5B . 0.9500 ?
C6A N7A . 1.331(3) ?
C6B N7B . 1.312(3) ?
N7A H7A . 0.87(3) ?
N7A H7B . 1.05(3) ?
N7B H7C . 0.72(3) ?
N7B H7D . 0.84(3) ?
C8A C13A . 1.436(3) ?
C8A C9A . 1.446(3) ?
C8B C13B . 1.441(3) ?
C8B C9B . 1.450(3) ?
C9A C10A . 1.371(3) ?
C9A N14A . 1.454(3) ?
C9B C10B . 1.351(3) ?
C9B N14B . 1.461(3) ?
C10A C11A . 1.389(3) ?
C10A H10A . 0.9500 ?
C10B C11B . 1.381(3) ?
C10B H10B . 0.9500 ?
C11A C12A . 1.367(3) ?
C11A N15A . 1.453(3) ?
C11B C12B . 1.379(3) ?
C11B N15B . 1.457(3) ?
C12A C13A . 1.374(3) ?
C12A H12A . 0.9500 ?
C12B C13B . 1.359(3) ?
C12B H12B . 0.9500 ?
C13A N16A . 1.456(3) ?
C13B N16B . 1.465(3) ?

loop_
_geom_hbond_atom_site_label_D
_geom_hbond_atom_site_label_H
_geom_hbond_atom_site_label_A
_geom_hbond_site_symmetry_A
_geom_hbond_distance_DH
_geom_hbond_distance_HA
_geom_hbond_distance_DA
_geom_hbond_angle_DHA
N1B H1B O1B 1 0.96(3) 1.79(3) 2.681(3) 152(2)
N1B H1B O7B 1 0.96(3) 2.36(3) 3.035(3) 127(2)
N7B H7D O1B 1 0.84(3) 2.04(3) 2.784(3) 148(3)
N7B H7D O2B 1 0.84(3) 2.47(3) 3.165(3) 141(2)
N1A H1A O1A 1 0.87(3) 1.97(3) 2.726(2) 145(2)
N1A H1A O7A 1 0.87(3) 2.34(3) 3.031(3) 137(2)
N7A H7B O2A 1 1.05(3) 2.40(3) 3.329(3) 147(2)
C10A H10A O4B 2_556 0.95 2.57 3.438(3) 152.7
N7A H7A O2B 2_666 0.87(3) 2.24(3) 3.029(3) 152(3)
N7B H7C O2A 2_666 0.72(3) 2.49(3) 3.137(3) 149(3)
